data_1551991
loop_
_publ_author_name
'Anna Michrowska'
'Benjamin List'

_publ_section_title
;
 Concise synthesis of ricciocarpin A and discovery of a more potent
 analogue
;
_journal_name_full 'Nature Chemistry'
_journal_page_first 225
_journal_page_last 228
_journal_paper_doi 10.1038/nchem.215
_journal_volume 1
_journal_year 2009
_chemical_absolute_configuration unk
_chemical_formula_moiety 'C15 H20 O3'
_chemical_formula_sum 'C15 H20 O3'
_chemical_formula_weight 248.31
_space_group_IT_number 19
_space_group_name_Hall 'P 2ac 2ab'
_space_group_name_H-M_alt 'P 21 21 21'
_symmetry_cell_setting orthorhombic
_symmetry_Int_Tables_number 19
_symmetry_space_group_name_Hall 'P 2ac 2ab'
_symmetry_space_group_name_H-M 'P 21 21 21'
_atom_sites_solution_hydrogens geom
_atom_sites_solution_primary direct
_atom_sites_solution_secondary difmap
_cell_angle_alpha 90.00
_cell_angle_beta 90.00
_cell_angle_gamma 90.00
_cell_formula_units_Z 4
_cell_length_a 5.83890(10)
_cell_length_b 15.0931(3)
_cell_length_c 15.1405(3)
_cell_measurement_reflns_used 30923
_cell_measurement_temperature 100
_cell_measurement_theta_max 33.14
_cell_measurement_theta_min 2.91
_cell_volume 1334.29(4)
_computing_cell_refinement 'Denzo / Scalepack (Otwinowski 1997)'
_computing_data_collection 'Collect software (Nonius, 1998)'
_computing_data_reduction 'Denzo / Scalepack (Otwinowski 1997)'
_computing_molecular_graphics 'DIAMOND (Crystal Impact GbR, 2006)'
_computing_structure_refinement 'SHELXL-97 (Sheldrick, 1997)'
_computing_structure_solution 'SHELXS-97 (Sheldrick, 1990)'
_diffrn_ambient_temperature 100
_diffrn_detector_area_resol_mean 18.18
_diffrn_measured_fraction_theta_full 0.998
_diffrn_measured_fraction_theta_max 0.998
_diffrn_measurement_device_type 'Nonius KappaCCD'
_diffrn_measurement_method 'CCD \w-scan'
_diffrn_radiation_monochromator graphite
_diffrn_radiation_source '0.3 mm focus rotating anode'
_diffrn_radiation_type MoK\a
_diffrn_radiation_wavelength 0.71073
_diffrn_reflns_av_R_equivalents 0.0463
_diffrn_reflns_av_sigmaI/netI 0.0227
_diffrn_reflns_limit_h_max 8
_diffrn_reflns_limit_h_min -8
_diffrn_reflns_limit_k_max 23
_diffrn_reflns_limit_k_min -23
_diffrn_reflns_limit_l_max 23
_diffrn_reflns_limit_l_min -23
_diffrn_reflns_number 32590
_diffrn_reflns_theta_full 33.13
_diffrn_reflns_theta_max 33.13
_diffrn_reflns_theta_min 3.01
_diffrn_standards_decay_% 0.00
_diffrn_standards_number 0
_exptl_absorpt_coefficient_mu 0.085
_exptl_absorpt_correction_T_max 0.86
_exptl_absorpt_correction_T_min 0.77
_exptl_absorpt_correction_type empirical
_exptl_absorpt_process_details 'SADABS, Bruker AXS (2008)'
_exptl_crystal_colour colorless
_exptl_crystal_density_diffrn 1.236
_exptl_crystal_density_meas ?
_exptl_crystal_density_method none
_exptl_crystal_description block
_exptl_crystal_F_000 536
_exptl_crystal_size_max 0.12
_exptl_crystal_size_mid 0.04
_exptl_crystal_size_min 0.01
_refine_diff_density_max 0.565
_refine_diff_density_min -0.597
_refine_diff_density_rms 0.174
_refine_ls_abs_structure_details 'Flack, H. D. (1983). Acta Cryst. A39, 876-881'
_refine_ls_abs_structure_Flack 0.5(11)
_refine_ls_extinction_method none
_refine_ls_goodness_of_fit_ref 1.187
_refine_ls_hydrogen_treatment constr
_refine_ls_matrix_type full
_refine_ls_number_parameters 165
_refine_ls_number_reflns 2888
_refine_ls_number_restraints 0
_refine_ls_restrained_S_all 1.187
_refine_ls_R_factor_all 0.0485
_refine_ls_R_factor_gt 0.0422
_refine_ls_shift/su_max 0.001
_refine_ls_shift/su_mean 0.000
_refine_ls_structure_factor_coef Fsqd
_refine_ls_weighting_details 'calc w=1/[\s^2^(Fo^2^)+(0.0679P)^2^+0.1100P] where P=(Fo^2^+2Fc^2^)/3'
_refine_ls_weighting_scheme calc
_refine_ls_wR_factor_gt 0.1117
_refine_ls_wR_factor_ref 0.1154
_reflns_number_gt 2620
_reflns_number_total 2888
_reflns_threshold_expression I>2\s(I)
_cod_data_source_file nchem.215-s2.cif
_cod_data_source_block 6065inv
_cod_depositor_comments
;
The following automatic conversions were performed:

data item '_geom_angle_publ_flag' value 'N' was changed to 'n' in
accordance with the built-in table derived from the CIF Core
dictionary named 'cif_core.dic' version 2.4.5 last updated on
2014-11-21 (46 times).

data item '_geom_angle_publ_flag' value 'Y' was changed to 'y' in
accordance with the built-in table derived from the CIF Core
dictionary named 'cif_core.dic' version 2.4.5 last updated on
2014-11-21 (27 times).

data item '_geom_bond_publ_flag' value 'N' was changed to 'n' in
accordance with the built-in table derived from the CIF Core
dictionary named 'cif_core.dic' version 2.4.5 last updated on
2014-11-21 (20 times).

data item '_geom_bond_publ_flag' value 'Y' was changed to 'y' in
accordance with the built-in table derived from the CIF Core
dictionary named 'cif_core.dic' version 2.4.5 last updated on
2014-11-21 (19 times).

data item '_exptl_crystal_density_meas' value 'none' was changed to
'?' -- the value is perceived as not measured.

Automatic conversion script
Id: cif_fix_values 6909 2019-04-08 15:41:33Z antanas 
;
_cod_original_sg_symbol_H-M P212121
_cod_database_code 1551991

loop_
_symmetry_equiv_pos_as_xyz
'x, y, z'
'-x+1/2, -y, z+1/2'
'-x, y+1/2, -z+1/2'
'x+1/2, -y+1/2, -z'

loop_
_atom_site_label
_atom_site_type_symbol
_atom_site_fract_x
_atom_site_fract_y
_atom_site_fract_z
_atom_site_U_iso_or_equiv
_atom_site_adp_type
_atom_site_occupancy
_atom_site_symmetry_multiplicity
_atom_site_calc_flag
_atom_site_refinement_flags
_atom_site_disorder_assembly
_atom_site_disorder_group
C1 C 0.2732(2) 0.66904(8) 0.92832(8) 0.0147(2) Uani 1 1 d . . .
C2 C 0.4980(2) 0.66720(8) 0.95261(8) 0.0166(2) Uani 1 1 d . . .
H2 H 0.6137 0.6996 0.9254 0.020 Uiso 1 1 calc R . .
C3 C 0.3168(3) 0.57690(9) 1.04265(9) 0.0189(2) Uani 1 1 d . . .
H3 H 0.2885 0.5368 1.0880 0.023 Uiso 1 1 calc R . .
C4 C 0.1556(3) 0.60952(9) 0.98770(8) 0.0178(2) Uani 1 1 d . . .
H4 H 0.0000 0.5963 0.9880 0.021 Uiso 1 1 calc R . .
C5 C 0.1712(2) 0.72146(8) 0.85610(8) 0.0156(2) Uani 1 1 d . . .
C6 C 0.3336(2) 0.78186(9) 0.80571(8) 0.0169(2) Uani 1 1 d . . .
H6A H 0.4648 0.7473 0.7869 0.020 Uiso 1 1 calc R . .
H6B H 0.3889 0.8272 0.8458 0.020 Uiso 1 1 calc R . .
C7 C 0.2295(2) 0.82744(8) 0.72423(8) 0.0147(2) Uani 1 1 d . . .
H7 H 0.0652 0.8347 0.7354 0.018 Uiso 1 1 calc R . .
C8 C 0.2551(3) 0.76699(9) 0.64176(8) 0.0186(2) Uani 1 1 d . . .
H8 H 0.4187 0.7571 0.6310 0.022 Uiso 1 1 calc R . .
C9 C 0.1501(3) 0.80989(10) 0.55872(9) 0.0235(3) Uani 1 1 d . . .
H9A H 0.1763 0.7717 0.5082 0.028 Uiso 1 1 calc R . .
H9B H -0.0140 0.8160 0.5666 0.028 Uiso 1 1 calc R . .
C10 C 0.2546(3) 0.90076(10) 0.54099(9) 0.0264(3) Uani 1 1 d . . .
H10A H 0.1793 0.9280 0.4907 0.032 Uiso 1 1 calc R . .
H10B H 0.4159 0.8943 0.5270 0.032 Uiso 1 1 calc R . .
C11 C 0.2268(3) 0.95972(9) 0.62229(10) 0.0222(3) Uani 1 1 d . . .
H11A H 0.0647 0.9700 0.6320 0.027 Uiso 1 1 calc R . .
H11B H 0.2975 1.0166 0.6103 0.027 Uiso 1 1 calc R . .
C12 C 0.3314(2) 0.92150(9) 0.70759(9) 0.0165(2) Uani 1 1 d . . .
C13 C 0.1420(3) 0.67856(10) 0.65569(9) 0.0237(3) Uani 1 1 d . . .
H13 H -0.0161 0.6775 0.6629 0.028 Uiso 1 1 calc R . .
C14 C 0.5942(3) 0.91912(10) 0.70038(11) 0.0230(3) Uani 1 1 d . . .
H14A H 0.6578 0.8973 0.7546 0.035 Uiso 1 1 calc R . .
H14B H 0.6506 0.9778 0.6893 0.035 Uiso 1 1 calc R . .
H14C H 0.6380 0.8808 0.6527 0.035 Uiso 1 1 calc R . .
C15 C 0.2653(3) 0.98407(9) 0.78322(10) 0.0234(3) Uani 1 1 d . . .
H15A H 0.3186 1.0428 0.7702 0.035 Uiso 1 1 calc R . .
H15B H 0.3342 0.9638 0.8371 0.035 Uiso 1 1 calc R . .
H15C H 0.1018 0.9848 0.7897 0.035 Uiso 1 1 calc R . .
O1 O 0.52965(19) 0.61133(7) 1.02237(6) 0.0192(2) Uani 1 1 d . . .
O2 O -0.03403(19) 0.71735(7) 0.84015(7) 0.0219(2) Uani 1 1 d . . .
O3 O 0.2430(3) 0.60877(8) 0.65811(9) 0.0359(3) Uani 1 1 d . . .

loop_
_atom_site_aniso_label
_atom_site_aniso_U_11
_atom_site_aniso_U_22
_atom_site_aniso_U_33
_atom_site_aniso_U_23
_atom_site_aniso_U_13
_atom_site_aniso_U_12
C1 0.0174(5) 0.0132(5) 0.0134(5) 0.0004(4) 0.0001(4) -0.0001(4)
C2 0.0188(6) 0.0160(5) 0.0151(5) 0.0011(4) -0.0002(4) 0.0007(4)
C3 0.0230(6) 0.0169(5) 0.0167(5) 0.0025(4) 0.0015(5) -0.0003(5)
C4 0.0195(6) 0.0169(5) 0.0170(5) 0.0018(4) 0.0009(5) -0.0026(5)
C5 0.0171(6) 0.0158(5) 0.0140(5) 0.0014(4) 0.0000(4) -0.0006(4)
C6 0.0153(5) 0.0188(5) 0.0166(5) 0.0048(4) -0.0006(5) -0.0023(4)
C7 0.0150(5) 0.0149(5) 0.0142(5) 0.0012(4) 0.0006(4) -0.0009(4)
C8 0.0200(6) 0.0194(5) 0.0165(5) -0.0013(4) -0.0002(5) 0.0008(5)
C9 0.0259(7) 0.0279(7) 0.0168(6) 0.0003(5) -0.0023(5) 0.0016(6)
C10 0.0319(8) 0.0313(7) 0.0159(5) 0.0065(5) 0.0015(6) 0.0014(6)
C11 0.0239(7) 0.0201(6) 0.0227(6) 0.0082(5) 0.0029(5) 0.0008(5)
C12 0.0158(5) 0.0155(5) 0.0182(5) 0.0017(4) 0.0020(5) -0.0005(4)
C13 0.0287(7) 0.0232(6) 0.0193(6) -0.0035(5) -0.0015(6) -0.0040(6)
C14 0.0173(6) 0.0244(6) 0.0273(7) 0.0016(6) 0.0039(5) -0.0034(5)
C15 0.0272(7) 0.0178(6) 0.0251(6) -0.0030(5) 0.0043(6) -0.0017(5)
O1 0.0208(5) 0.0197(4) 0.0170(4) 0.0022(3) -0.0015(4) 0.0018(4)
O2 0.0168(5) 0.0274(5) 0.0214(5) 0.0063(4) -0.0013(4) -0.0031(4)
O3 0.0430(7) 0.0190(5) 0.0456(7) -0.0041(5) -0.0016(6) -0.0002(5)

loop_
_atom_type_symbol
_atom_type_description
_atom_type_scat_dispersion_real
_atom_type_scat_dispersion_imag
_atom_type_scat_source
C C 0.0033 0.0016 'International Tables Vol C Tables 4.2.6.8 and 6.1.1.4'
H H 0.0000 0.0000 'International Tables Vol C Tables 4.2.6.8 and 6.1.1.4'
O O 0.0106 0.0060 'International Tables Vol C Tables 4.2.6.8 and 6.1.1.4'

loop_
_geom_angle_atom_site_label_1
_geom_angle_atom_site_label_2
_geom_angle_atom_site_label_3
_geom_angle
_geom_angle_site_symmetry_1
_geom_angle_site_symmetry_3
_geom_angle_publ_flag
C2 C1 C4 106.08(11) . . y
C2 C1 C5 126.85(12) . . y
C4 C1 C5 127.08(12) . . y
C1 C2 O1 110.61(12) . . y
C1 C2 H2 124.7 . . n
O1 C2 H2 124.7 . . n
C4 C3 O1 110.68(11) . . y
C4 C3 H3 124.7 . . n
O1 C3 H3 124.7 . . n
C3 C4 C1 106.22(13) . . y
C3 C4 H4 126.9 . . n
C1 C4 H4 126.9 . . n
O2 C5 C1 120.96(12) . . y
O2 C5 C6 122.82(12) . . y
C1 C5 C6 116.19(12) . . y
C5 C6 C7 115.08(11) . . y
C5 C6 H6A 108.5 . . n
C7 C6 H6A 108.5 . . n
C5 C6 H6B 108.5 . . n
C7 C6 H6B 108.5 . . n
H6A C6 H6B 107.5 . . n
C6 C7 C8 110.11(10) . . y
C6 C7 C12 112.69(11) . . y
C8 C7 C12 111.59(10) . . y
C6 C7 H7 107.4 . . n
C8 C7 H7 107.4 . . n
C12 C7 H7 107.4 . . n
C13 C8 C9 108.21(12) . . y
C13 C8 C7 111.48(11) . . y
C9 C8 C7 111.74(11) . . y
C13 C8 H8 108.4 . . n
C9 C8 H8 108.4 . . n
C7 C8 H8 108.4 . . n
C10 C9 C8 111.24(12) . . y
C10 C9 H9A 109.4 . . n
C8 C9 H9A 109.4 . . n
C10 C9 H9B 109.4 . . n
C8 C9 H9B 109.4 . . n
H9A C9 H9B 108.0 . . n
C9 C10 C11 109.84(11) . . y
C9 C10 H10A 109.7 . . n
C11 C10 H10A 109.7 . . n
C9 C10 H10B 109.7 . . n
C11 C10 H10B 109.7 . . n
H10A C10 H10B 108.2 . . n
C10 C11 C12 114.52(11) . . y
C10 C11 H11A 108.6 . . n
C12 C11 H11A 108.6 . . n
C10 C11 H11B 108.6 . . n
C12 C11 H11B 108.6 . . n
H11A C11 H11B 107.6 . . n
C15 C12 C14 108.56(13) . . y
C15 C12 C11 107.18(11) . . y
C14 C12 C11 110.16(12) . . y
C15 C12 C7 110.11(11) . . y
C14 C12 C7 111.77(12) . . y
C11 C12 C7 108.95(11) . . y
O3 C13 C8 124.31(15) . . y
O3 C13 H13 117.8 . . n
C8 C13 H13 117.8 . . n
C12 C14 H14A 109.5 . . n
C12 C14 H14B 109.5 . . n
H14A C14 H14B 109.5 . . n
C12 C14 H14C 109.5 . . n
H14A C14 H14C 109.5 . . n
H14B C14 H14C 109.5 . . n
C12 C15 H15A 109.5 . . n
C12 C15 H15B 109.5 . . n
H15A C15 H15B 109.5 . . n
C12 C15 H15C 109.5 . . n
H15A C15 H15C 109.5 . . n
H15B C15 H15C 109.5 . . n
C2 O1 C3 106.41(11) . . y

loop_
_geom_bond_atom_site_label_1
_geom_bond_atom_site_label_2
_geom_bond_distance
_geom_bond_site_symmetry_2
_geom_bond_publ_flag
C1 C2 1.3634(19) . y
C1 C4 1.4446(18) . y
C1 C5 1.4753(17) . y
C2 O1 1.3640(15) . y
C2 H2 0.9300 . n
C3 C4 1.349(2) . y
C3 O1 1.3819(19) . y
C3 H3 0.9300 . n
C4 H4 0.9300 . n
C5 O2 1.2237(18) . y
C5 C6 1.5208(18) . y
C6 C7 1.5379(17) . y
C6 H6A 0.9700 . n
C6 H6B 0.9700 . n
C7 C8 1.5537(18) . y
C7 C12 1.5598(17) . y
C7 H7 0.9800 . n
C8 C13 1.504(2) . y
C8 C9 1.5414(19) . y
C8 H8 0.9800 . n
C9 C10 1.525(2) . y
C9 H9A 0.9700 . n
C9 H9B 0.9700 . n
C10 C11 1.528(2) . y
C10 H10A 0.9700 . n
C10 H10B 0.9700 . n
C11 C12 1.5408(19) . y
C11 H11A 0.9700 . n
C11 H11B 0.9700 . n
C12 C15 1.5336(19) . y
C12 C14 1.539(2) . y
C13 O3 1.208(2) . y
C13 H13 0.9300 . n
C14 H14A 0.9600 . n
C14 H14B 0.9600 . n
C14 H14C 0.9600 . n
C15 H15A 0.9600 . n
C15 H15B 0.9600 . n
C15 H15C 0.9600 . n
